data_7035843
loop_
_publ_author_name
'Patel, Dipti'
'Wooles, Ashley'
'Cornish, Andrew D.'
'Steven, Lindsey'
'Davies, E. Stephen'
'Evans, David J.'
'McMaster, Jonathan'
'Lewis, William'
'Blake, Alexander J.'
'Liddle, Stephen T.'

_publ_section_title
;
 Synthesis and characterisation of halide, separated ion pair, and hydride
 cyclopentadienyl iron bis(diphenylphosphino)ethane derivatives.
;
_journal_issue 31
_journal_name_full 'Dalton transactions (Cambridge, England : 2003)'
_journal_page_first 14159
_journal_page_last 14177
_journal_paper_doi 10.1039/c5dt00704f
_journal_volume 44
_journal_year 2015
_chemical_formula_moiety 'C39 H48 Fe  N P2 Si2, I'
_chemical_formula_sum 'C39 H48 Fe I N P2 Si2'
_chemical_formula_weight 831.65
_chemical_name_systematic
; 
 ? 
;
_space_group_IT_number 4
_symmetry_cell_setting monoclinic
_symmetry_space_group_name_Hall 'P 2yb'
_symmetry_space_group_name_H-M 'P 1 21 1'
_atom_sites_solution_hydrogens 'geom, Me from difmap'
_atom_sites_solution_primary direct
_atom_sites_solution_secondary difmap
_audit_creation_method 'enCIFer editing of SHELXL97 CIF output'
_audit_update_record
;
2015-05-11 deposited with the CCDC.
2015-07-07 downloaded from the CCDC.
;
_cell_angle_alpha 90.00
_cell_angle_beta 114.5420(10)
_cell_angle_gamma 90.00
_cell_formula_units_Z 2
_cell_length_a 9.6688(4)
_cell_length_b 22.2994(8)
_cell_length_c 9.8980(4)
_cell_measurement_reflns_used 8373
_cell_measurement_temperature 90(2)
_cell_measurement_theta_max 27.49
_cell_measurement_theta_min 2.32
_cell_volume 1941.29(13)
_computing_cell_refinement 'Bruker SAINT version 6.36A (Bruker, 2000)'
_computing_data_collection 'Bruker SMART version 5.625 (Bruker, 2001)'
_computing_data_reduction 'Bruker SAINT; SHELXTL (Sheldrick, 2008)'
_computing_molecular_graphics 'SHELXTL (Sheldrick, 2008)'
_computing_publication_material 'enCIFer(Allen et al., 2004); PLATON (Spek, 2009)'
_computing_structure_refinement 'SHELXL97 (Sheldrick, 2008)'
_computing_structure_solution 'SHELXTL (Sheldrick, 2008)'
_diffrn_ambient_temperature 90(2)
_diffrn_measured_fraction_theta_full 0.989
_diffrn_measured_fraction_theta_max 0.989
_diffrn_measurement_device_type 'Bruker SMART APEX CCD diffractometer'
_diffrn_measurement_method '\w rotation with narrow frames'
_diffrn_radiation_monochromator graphite
_diffrn_radiation_source 'normal-focus sealed tube'
_diffrn_radiation_type MoK\a
_diffrn_radiation_wavelength 0.71073
_diffrn_reflns_av_R_equivalents 0.0169
_diffrn_reflns_av_sigmaI/netI 0.0334
_diffrn_reflns_limit_h_max 12
_diffrn_reflns_limit_h_min -9
_diffrn_reflns_limit_k_max 28
_diffrn_reflns_limit_k_min -25
_diffrn_reflns_limit_l_max 12
_diffrn_reflns_limit_l_min -12
_diffrn_reflns_number 12131
_diffrn_reflns_theta_full 27.53
_diffrn_reflns_theta_max 27.53
_diffrn_reflns_theta_min 2.32
_diffrn_standards_decay_% 0
_diffrn_standards_number 0
_exptl_absorpt_coefficient_mu 1.356
_exptl_absorpt_correction_T_max 0.746
_exptl_absorpt_correction_T_min 0.689
_exptl_absorpt_correction_type multi-scan
_exptl_absorpt_process_details '(SADABS; Bruker, 2001)'
_exptl_crystal_colour RED
_exptl_crystal_density_diffrn 1.423
_exptl_crystal_density_method 'not measured'
_exptl_crystal_description BLOCK
_exptl_crystal_F_000 852
_exptl_crystal_size_max 0.10
_exptl_crystal_size_mid 0.08
_exptl_crystal_size_min 0.07
_refine_diff_density_max 0.783
_refine_diff_density_min -0.224
_refine_diff_density_rms 0.058
_refine_ls_abs_structure_details 'Flack H D (1983), Acta Cryst. A39, 876-881'
_refine_ls_abs_structure_Flack 0.099(8)
_refine_ls_extinction_method none
_refine_ls_goodness_of_fit_ref 1.043
_refine_ls_hydrogen_treatment constr
_refine_ls_matrix_type full
_refine_ls_number_parameters 422
_refine_ls_number_reflns 7304
_refine_ls_number_restraints 1
_refine_ls_restrained_S_all 1.043
_refine_ls_R_factor_all 0.0225
_refine_ls_R_factor_gt 0.0219
_refine_ls_shift/su_max 0.002
_refine_ls_shift/su_mean 0.000
_refine_ls_structure_factor_coef Fsqd
_refine_ls_weighting_details 'calc w=1/[\s^2^(Fo^2^)+(0.0254P)^2^+0.0000P] where P=(Fo^2^+2Fc^2^)/3'
_refine_ls_weighting_scheme calc
_refine_ls_wR_factor_gt 0.0519
_refine_ls_wR_factor_ref 0.0521
_reflns_number_gt 7151
_reflns_number_total 7304
_reflns_threshold_expression I>2\s(I)
_cod_data_source_file c5dt00704f2.cif
_cod_data_source_block 4SIP
_cod_depositor_comments
;
The following automatic conversions were performed:

'_symmetry_cell_setting' value 'Monoclinic' changed to 'monoclinic'
according to
/usr/data/users/saulius/crontab/automatic-downloads/rss-feeds/RSC/lib/dictionaries/cif_core.dic
dictionary named 'cif_core.dic' version 2.4.2 from 2011-04-26.

Automatic conversion script
Id: cif_fix_values 3271 2015-04-21 07:52:19Z andrius 

 Adding full bibliography for 7035824--7035849.cif.
;
_cod_original_sg_symbol_Hall P2yb
_cod_original_sg_symbol_H-M 'P2(1)   '
_cod_database_code 7035843

loop_
_symmetry_equiv_pos_as_xyz
'x, y, z'
'-x, y+1/2, -z'

loop_
_atom_site_label
_atom_site_type_symbol
_atom_site_fract_x
_atom_site_fract_y
_atom_site_fract_z
_atom_site_U_iso_or_equiv
_atom_site_adp_type
_atom_site_occupancy
_atom_site_symmetry_multiplicity
_atom_site_calc_flag
_atom_site_refinement_flags
Fe1 Fe 0.64813(3) 0.574531(14) 0.02740(3) 0.01388(8) Uani 1 1 d .
P1 P 0.78733(7) 0.50237(3) -0.01330(7) 0.01543(13) Uani 1 1 d .
C1 C 0.9420(3) 0.53745(11) -0.0491(3) 0.0179(5) Uani 1 1 d .
H1A H 1.0266 0.5086 -0.0264 0.022 Uiso 1 1 calc R
H1B H 0.9042 0.5489 -0.1550 0.022 Uiso 1 1 calc R
C2 C 0.9977(3) 0.59248(11) 0.0478(3) 0.0180(5) Uani 1 1 d .
H2A H 1.0645 0.6165 0.0154 0.022 Uiso 1 1 calc R
H2B H 1.0568 0.5805 0.1525 0.022 Uiso 1 1 calc R
C3 C 0.8903(3) 0.44583(11) 0.1263(3) 0.0166(5) Uani 1 1 d .
C4 C 0.9070(3) 0.38656(12) 0.0890(3) 0.0204(5) Uani 1 1 d .
H4 H 0.8609 0.3742 -0.0119 0.025 Uiso 1 1 calc R
C5 C 0.9902(3) 0.34570(12) 0.1982(3) 0.0232(6) Uani 1 1 d .
H5 H 1.0016 0.3057 0.1713 0.028 Uiso 1 1 calc R
C6 C 1.0567(3) 0.36259(13) 0.3456(3) 0.0235(6) Uani 1 1 d .
H6 H 1.1114 0.3341 0.4200 0.028 Uiso 1 1 calc R
C7 C 1.0432(3) 0.42132(13) 0.3848(3) 0.0227(6) Uani 1 1 d .
H7 H 1.0894 0.4332 0.4860 0.027 Uiso 1 1 calc R
C8 C 0.9621(3) 0.46276(12) 0.2758(3) 0.0191(5) Uani 1 1 d .
H8 H 0.9552 0.5031 0.3030 0.023 Uiso 1 1 calc R
C9 C 0.6922(3) 0.45789(12) -0.1808(3) 0.0205(5) Uani 1 1 d .
C10 C 0.5425(3) 0.43914(12) -0.2191(3) 0.0246(6) Uani 1 1 d .
H10 H 0.4918 0.4510 -0.1593 0.030 Uiso 1 1 calc R
C11 C 0.4666(3) 0.40332(13) -0.3434(3) 0.0307(7) Uani 1 1 d .
H11 H 0.3657 0.3902 -0.3670 0.037 Uiso 1 1 calc R
C12 C 0.5402(4) 0.38690(14) -0.4328(3) 0.0355(8) Uani 1 1 d .
H12 H 0.4895 0.3624 -0.5176 0.043 Uiso 1 1 calc R
C13 C 0.6862(4) 0.40619(14) -0.3985(3) 0.0338(8) Uani 1 1 d .
H13 H 0.7352 0.3952 -0.4605 0.041 Uiso 1 1 calc R
C14 C 0.7632(3) 0.44188(13) -0.2729(3) 0.0281(6) Uani 1 1 d .
H14 H 0.8638 0.4552 -0.2504 0.034 Uiso 1 1 calc R
P2 P 0.83106(7) 0.63728(3) 0.03136(7) 0.01450(12) Uani 1 1 d .
C15 C 0.9232(3) 0.69377(12) 0.1746(3) 0.0172(5) Uani 1 1 d .
C16 C 0.9945(3) 0.67431(12) 0.3220(3) 0.0173(5) Uani 1 1 d .
H16 H 0.9904 0.6331 0.3446 0.021 Uiso 1 1 calc R
C17 C 1.0709(3) 0.71438(13) 0.4353(3) 0.0233(6) Uani 1 1 d .
H17 H 1.1181 0.7006 0.5350 0.028 Uiso 1 1 calc R
C18 C 1.0789(3) 0.77465(13) 0.4039(3) 0.0241(6) Uani 1 1 d .
H18 H 1.1315 0.8021 0.4819 0.029 Uiso 1 1 calc R
C19 C 1.0102(3) 0.79464(13) 0.2588(3) 0.0233(6) Uani 1 1 d .
H19 H 1.0152 0.8359 0.2371 0.028 Uiso 1 1 calc R
C20 C 0.9332(3) 0.75410(12) 0.1438(3) 0.0188(5) Uani 1 1 d .
H20 H 0.8875 0.7679 0.0441 0.023 Uiso 1 1 calc R
C21 C 0.7776(3) 0.67877(11) -0.1434(3) 0.0169(5) Uani 1 1 d .
C22 C 0.6457(3) 0.71307(12) -0.1922(3) 0.0204(5) Uani 1 1 d .
H22 H 0.5912 0.7163 -0.1318 0.024 Uiso 1 1 calc R
C23 C 0.5922(3) 0.74285(12) -0.3282(3) 0.0231(6) Uani 1 1 d .
H23 H 0.5019 0.7662 -0.3602 0.028 Uiso 1 1 calc R
C24 C 0.6717(3) 0.73821(13) -0.4167(3) 0.0232(6) Uani 1 1 d .
H24 H 0.6373 0.7589 -0.5088 0.028 Uiso 1 1 calc R
C25 C 0.8015(3) 0.70326(13) -0.3698(3) 0.0234(6) Uani 1 1 d .
H25 H 0.8542 0.6992 -0.4317 0.028 Uiso 1 1 calc R
C26 C 0.8558(3) 0.67412(12) -0.2339(3) 0.0199(5) Uani 1 1 d .
H26 H 0.9462 0.6510 -0.2023 0.024 Uiso 1 1 calc R
C27 C 0.5155(3) 0.62856(12) 0.1072(3) 0.0158(5) Uani 1 1 d .
C28 C 0.4349(3) 0.57529(11) 0.0369(2) 0.0163(5) Uani 1 1 d .
H28 H 0.3403 0.5755 -0.0479 0.020 Uiso 1 1 calc R
C29 C 0.5118(3) 0.52185(12) 0.1078(3) 0.0170(5) Uani 1 1 d .
C30 C 0.6501(3) 0.54303(11) 0.2282(3) 0.0175(5) Uani 1 1 d .
H30 H 0.7274 0.5182 0.2963 0.021 Uiso 1 1 calc R
C31 C 0.6518(3) 0.60620(12) 0.2282(3) 0.0173(5) Uani 1 1 d .
H31 H 0.7302 0.6305 0.2970 0.021 Uiso 1 1 calc R
Si1 Si 0.43199(8) 0.70515(3) 0.08198(8) 0.01805(14) Uani 1 1 d .
C32 C 0.3306(3) 0.70967(14) 0.2079(3) 0.0301(6) Uani 1 1 d .
H32A H 0.4040 0.7041 0.3112 0.045 Uiso 1 1 calc R
H32B H 0.2530 0.6782 0.1811 0.045 Uiso 1 1 calc R
H32C H 0.2820 0.7490 0.1971 0.045 Uiso 1 1 calc R
C33 C 0.5780(3) 0.76566(13) 0.1437(3) 0.0223(6) Uani 1 1 d .
H33A H 0.6176 0.7718 0.0682 0.033 Uiso 1 1 calc R
H33B H 0.6613 0.7541 0.2378 0.033 Uiso 1 1 calc R
H33C H 0.5318 0.8030 0.1575 0.033 Uiso 1 1 calc R
C34 C 0.2931(3) 0.71505(13) -0.1169(3) 0.0272(6) Uani 1 1 d .
H34A H 0.2063 0.6882 -0.1388 0.041 Uiso 1 1 calc R
H34B H 0.3431 0.7055 -0.1824 0.041 Uiso 1 1 calc R
H34C H 0.2575 0.7567 -0.1333 0.041 Uiso 1 1 calc R
Si2 Si 0.42151(8) 0.44775(3) 0.10673(8) 0.01881(14) Uani 1 1 d .
C35 C 0.5658(3) 0.38667(13) 0.1732(3) 0.0254(6) Uani 1 1 d .
H35A H 0.6525 0.3999 0.2630 0.038 Uiso 1 1 calc R
H35B H 0.6005 0.3770 0.0958 0.038 Uiso 1 1 calc R
H35C H 0.5203 0.3510 0.1959 0.038 Uiso 1 1 calc R
C36 C 0.3338(3) 0.46048(13) 0.2408(3) 0.0270(6) Uani 1 1 d .
H36A H 0.2630 0.4943 0.2070 0.040 Uiso 1 1 calc R
H36B H 0.4137 0.4694 0.3392 0.040 Uiso 1 1 calc R
H36C H 0.2787 0.4244 0.2465 0.040 Uiso 1 1 calc R
C37 C 0.2648(3) 0.42620(13) -0.0748(3) 0.0266(6) Uani 1 1 d .
H37A H 0.3051 0.3999 -0.1292 0.040 Uiso 1 1 calc R
H37B H 0.2218 0.4624 -0.1336 0.040 Uiso 1 1 calc R
H37C H 0.1852 0.4050 -0.0568 0.040 Uiso 1 1 calc R
N1 N 0.5431(2) 0.58206(9) -0.1828(2) 0.0163(4) Uani 1 1 d .
C38 C 0.4794(3) 0.58516(12) -0.3088(3) 0.0202(5) Uani 1 1 d .
C39 C 0.4039(3) 0.58877(15) -0.4696(3) 0.0308(7) Uani 1 1 d .
H39A H 0.3608 0.6290 -0.4989 0.046 Uiso 1 1 calc R
H39B H 0.3223 0.5589 -0.5068 0.046 Uiso 1 1 calc R
H39C H 0.4777 0.5809 -0.5118 0.046 Uiso 1 1 calc R
I1 I 0.063322(17) 0.559360(7) 0.629094(15) 0.02290(5) Uani 1 1 d .

loop_
_atom_site_aniso_label
_atom_site_aniso_U_11
_atom_site_aniso_U_22
_atom_site_aniso_U_33
_atom_site_aniso_U_23
_atom_site_aniso_U_13
_atom_site_aniso_U_12
Fe1 0.01423(15) 0.01343(19) 0.01342(15) 0.00026(12) 0.00517(12) 0.00013(12)
P1 0.0181(3) 0.0124(3) 0.0151(3) -0.0006(2) 0.0061(2) -0.0001(2)
C1 0.0194(12) 0.0148(12) 0.0231(12) 0.0025(10) 0.0123(10) 0.0023(9)
C2 0.0177(12) 0.0151(13) 0.0221(12) 0.0009(10) 0.0092(10) 0.0003(9)
C3 0.0146(11) 0.0147(13) 0.0211(12) -0.0007(10) 0.0081(10) -0.0009(9)
C4 0.0222(13) 0.0168(13) 0.0233(13) -0.0013(11) 0.0103(10) -0.0018(10)
C5 0.0254(14) 0.0127(13) 0.0331(15) 0.0016(11) 0.0138(12) -0.0001(10)
C6 0.0221(13) 0.0227(14) 0.0266(14) 0.0091(12) 0.0110(11) 0.0059(11)
C7 0.0208(13) 0.0250(15) 0.0206(14) 0.0005(11) 0.0068(11) 0.0018(11)
C8 0.0185(12) 0.0171(13) 0.0225(13) 0.0011(10) 0.0095(10) 0.0013(10)
C9 0.0262(13) 0.0140(13) 0.0161(12) 0.0010(10) 0.0035(10) 0.0027(10)
C10 0.0323(14) 0.0185(14) 0.0180(13) -0.0008(11) 0.0052(11) -0.0056(11)
C11 0.0354(16) 0.0193(15) 0.0236(14) -0.0005(12) -0.0016(12) -0.0071(12)
C12 0.056(2) 0.0195(16) 0.0155(14) -0.0043(12) -0.0009(13) 0.0055(14)
C13 0.0473(19) 0.0259(17) 0.0196(14) -0.0046(12) 0.0052(13) 0.0132(14)
C14 0.0339(15) 0.0232(15) 0.0245(14) -0.0022(12) 0.0096(12) 0.0071(12)
P2 0.0156(3) 0.0125(3) 0.0153(3) 0.0006(2) 0.0064(2) 0.0005(2)
C15 0.0142(11) 0.0185(13) 0.0189(12) -0.0024(10) 0.0069(9) -0.0003(9)
C16 0.0178(12) 0.0160(13) 0.0196(12) 0.0025(10) 0.0094(10) -0.0007(10)
C17 0.0178(12) 0.0319(17) 0.0191(13) -0.0050(11) 0.0067(10) -0.0044(11)
C18 0.0223(13) 0.0230(15) 0.0260(14) -0.0079(11) 0.0091(11) -0.0044(11)
C19 0.0196(13) 0.0172(14) 0.0325(15) -0.0022(11) 0.0102(11) -0.0020(10)
C20 0.0171(12) 0.0185(14) 0.0209(13) 0.0001(10) 0.0080(10) 0.0001(10)
C21 0.0191(12) 0.0130(12) 0.0182(12) -0.0006(10) 0.0074(10) -0.0011(9)
C22 0.0249(13) 0.0182(14) 0.0195(12) 0.0010(10) 0.0106(10) 0.0014(10)
C23 0.0274(13) 0.0164(14) 0.0255(14) 0.0059(11) 0.0108(11) 0.0046(11)
C24 0.0314(15) 0.0186(15) 0.0169(13) 0.0025(11) 0.0072(11) -0.0043(11)
C25 0.0308(14) 0.0230(15) 0.0216(13) -0.0002(11) 0.0160(11) -0.0026(11)
C26 0.0219(12) 0.0181(13) 0.0224(12) -0.0006(10) 0.0119(10) -0.0018(10)
C27 0.0151(11) 0.0163(13) 0.0172(12) -0.0023(10) 0.0078(9) -0.0014(9)
C28 0.0152(10) 0.0172(14) 0.0160(11) -0.0003(9) 0.0060(9) -0.0004(9)
C29 0.0163(12) 0.0196(14) 0.0168(12) 0.0006(10) 0.0085(10) -0.0007(10)
C30 0.0177(11) 0.0204(15) 0.0148(11) 0.0033(10) 0.0071(9) 0.0027(9)
C31 0.0160(12) 0.0231(15) 0.0136(11) -0.0027(10) 0.0071(9) -0.0025(10)
Si1 0.0168(3) 0.0145(4) 0.0233(3) -0.0032(3) 0.0087(3) 0.0000(3)
C32 0.0244(14) 0.0345(18) 0.0376(16) -0.0106(14) 0.0190(12) -0.0052(12)
C33 0.0217(13) 0.0164(14) 0.0297(14) -0.0052(11) 0.0117(11) -0.0009(10)
C34 0.0216(13) 0.0240(16) 0.0303(15) 0.0022(12) 0.0053(11) 0.0035(11)
Si2 0.0183(3) 0.0152(4) 0.0225(4) 0.0030(3) 0.0080(3) -0.0007(3)
C35 0.0281(14) 0.0141(14) 0.0329(15) 0.0048(12) 0.0116(11) -0.0001(11)
C36 0.0272(14) 0.0267(16) 0.0284(15) 0.0051(12) 0.0128(12) 0.0013(11)
C37 0.0250(14) 0.0215(15) 0.0301(15) -0.0002(12) 0.0082(12) -0.0035(11)
N1 0.0163(9) 0.0145(10) 0.0179(10) 0.0002(8) 0.0069(8) -0.0002(8)
C38 0.0207(12) 0.0171(13) 0.0235(13) -0.0002(10) 0.0100(10) 0.0002(10)
C39 0.0294(14) 0.0407(19) 0.0183(13) 0.0016(12) 0.0060(11) -0.0013(13)
I1 0.02784(8) 0.02340(9) 0.01817(7) 0.00061(7) 0.01027(6) 0.00210(7)

loop_
_atom_type_symbol
_atom_type_description
_atom_type_scat_dispersion_real
_atom_type_scat_dispersion_imag
_atom_type_scat_source
C C 0.0033 0.0016 'International Tables Vol C Tables 4.2.6.8 and 6.1.1.4'
H H 0.0000 0.0000 'International Tables Vol C Tables 4.2.6.8 and 6.1.1.4'
N N 0.0061 0.0033 'International Tables Vol C Tables 4.2.6.8 and 6.1.1.4'
Si Si 0.0817 0.0704 'International Tables Vol C Tables 4.2.6.8 and 6.1.1.4'
P P 0.1023 0.0942 'International Tables Vol C Tables 4.2.6.8 and 6.1.1.4'
Fe Fe 0.3463 0.8444 'International Tables Vol C Tables 4.2.6.8 and 6.1.1.4'
I I -0.4742 1.8119 'International Tables Vol C Tables 4.2.6.8 and 6.1.1.4'

loop_
_geom_angle_atom_site_label_1
_geom_angle_atom_site_label_2
_geom_angle_atom_site_label_3
_geom_angle
N1 Fe1 C31 142.85(9)
N1 Fe1 C30 148.61(9)
C31 Fe1 C30 39.23(10)
N1 Fe1 C28 87.73(8)
C31 Fe1 C28 65.52(9)
C30 Fe1 C28 65.43(9)
N1 Fe1 C27 102.97(9)
C31 Fe1 C27 40.13(9)
C30 Fe1 C27 67.03(10)
C28 Fe1 C27 39.51(9)
N1 Fe1 C29 108.76(9)
C31 Fe1 C29 66.71(10)
C30 Fe1 C29 39.92(9)
C28 Fe1 C29 39.15(9)
C27 Fe1 C29 67.47(10)
N1 Fe1 P1 87.39(6)
C31 Fe1 P1 129.66(7)
C30 Fe1 P1 99.21(7)
C28 Fe1 P1 133.44(7)
C27 Fe1 P1 165.96(7)
C29 Fe1 P1 100.41(7)
N1 Fe1 P2 91.30(6)
C31 Fe1 P2 94.05(7)
C30 Fe1 P2 119.67(7)
C28 Fe1 P2 140.81(7)
C27 Fe1 P2 103.40(7)
C29 Fe1 P2 159.19(7)
P1 Fe1 P2 85.58(3)
C9 P1 C3 102.90(12)
C9 P1 C1 101.50(12)
C3 P1 C1 101.92(11)
C9 P1 Fe1 116.19(9)
C3 P1 Fe1 122.58(8)
C1 P1 Fe1 108.97(8)
C2 C1 P1 109.02(16)
C2 C1 H1A 109.9
P1 C1 H1A 109.9
C2 C1 H1B 109.9
P1 C1 H1B 109.9
H1A C1 H1B 108.3
C1 C2 P2 108.39(16)
C1 C2 H2A 110.0
P2 C2 H2A 110.0
C1 C2 H2B 110.0
P2 C2 H2B 110.0
H2A C2 H2B 108.4
C4 C3 C8 118.2(2)
C4 C3 P1 122.52(19)
C8 C3 P1 119.20(19)
C5 C4 C3 120.5(2)
C5 C4 H4 119.7
C3 C4 H4 119.7
C6 C5 C4 120.6(3)
C6 C5 H5 119.7
C4 C5 H5 119.7
C5 C6 C7 119.8(2)
C5 C6 H6 120.1
C7 C6 H6 120.1
C6 C7 C8 119.9(3)
C6 C7 H7 120.0
C8 C7 H7 120.0
C7 C8 C3 120.9(2)
C7 C8 H8 119.6
C3 C8 H8 119.6
C14 C9 C10 118.8(2)
C14 C9 P1 122.3(2)
C10 C9 P1 119.0(2)
C11 C10 C9 121.1(3)
C11 C10 H10 119.4
C9 C10 H10 119.4
C10 C11 C12 119.4(3)
C10 C11 H11 120.3
C12 C11 H11 120.3
C13 C12 C11 120.1(3)
C13 C12 H12 119.9
C11 C12 H12 119.9
C12 C13 C14 120.6(3)
C12 C13 H13 119.7
C14 C13 H13 119.7
C9 C14 C13 120.0(3)
C9 C14 H14 120.0
C13 C14 H14 120.0
C15 P2 C21 103.83(12)
C15 P2 C2 100.28(11)
C21 P2 C2 104.46(11)
C15 P2 Fe1 124.77(8)
C21 P2 Fe1 112.73(8)
C2 P2 Fe1 108.50(8)
C20 C15 C16 118.6(2)
C20 C15 P2 123.53(19)
C16 C15 P2 117.7(2)
C17 C16 C15 120.7(2)
C17 C16 H16 119.6
C15 C16 H16 119.6
C16 C17 C18 120.3(2)
C16 C17 H17 119.9
C18 C17 H17 119.9
C19 C18 C17 119.8(3)
C19 C18 H18 120.1
C17 C18 H18 120.1
C18 C19 C20 120.0(3)
C18 C19 H19 120.0
C20 C19 H19 120.0
C15 C20 C19 120.5(2)
C15 C20 H20 119.7
C19 C20 H20 119.7
C22 C21 C26 118.7(2)
C22 C21 P2 117.62(19)
C26 C21 P2 123.48(19)
C21 C22 C23 121.2(2)
C21 C22 H22 119.4
C23 C22 H22 119.4
C24 C23 C22 119.5(2)
C24 C23 H23 120.2
C22 C23 H23 120.2
C25 C24 C23 119.5(2)
C25 C24 H24 120.2
C23 C24 H24 120.2
C24 C25 C26 121.0(2)
C24 C25 H25 119.5
C26 C25 H25 119.5
C25 C26 C21 120.0(2)
C25 C26 H26 120.0
C21 C26 H26 120.0
C28 C27 C31 103.9(2)
C28 C27 Si1 125.28(17)
C31 C27 Si1 128.32(19)
C28 C27 Fe1 69.01(13)
C31 C27 Fe1 68.46(13)
Si1 C27 Fe1 139.65(14)
C29 C28 C27 112.75(19)
C29 C28 Fe1 72.22(13)
C27 C28 Fe1 71.48(13)
C29 C28 H28 123.6
C27 C28 H28 123.6
Fe1 C28 H28 124.2
C28 C29 C30 104.3(2)
C28 C29 Si2 126.17(18)
C30 C29 Si2 124.18(19)
C28 C29 Fe1 68.63(13)
C30 C29 Fe1 68.20(13)
Si2 C29 Fe1 147.00(14)
C31 C30 C29 109.4(2)
C31 C30 Fe1 70.20(15)
C29 C30 Fe1 71.88(13)
C31 C30 H30 125.3
C29 C30 H30 125.3
Fe1 C30 H30 124.2
C30 C31 C27 109.7(2)
C30 C31 Fe1 70.56(15)
C27 C31 Fe1 71.41(14)
C30 C31 H31 125.2
C27 C31 H31 125.2
Fe1 C31 H31 124.5
C27 Si1 C33 113.16(12)
C27 Si1 C34 109.25(12)
C33 Si1 C34 111.89(13)
C27 Si1 C32 106.08(13)
C33 Si1 C32 106.03(12)
C34 Si1 C32 110.22(13)
Si1 C32 H32A 109.5
Si1 C32 H32B 109.5
H32A C32 H32B 109.5
Si1 C32 H32C 109.5
H32A C32 H32C 109.5
H32B C32 H32C 109.5
Si1 C33 H33A 109.5
Si1 C33 H33B 109.5
H33A C33 H33B 109.5
Si1 C33 H33C 109.5
H33A C33 H33C 109.5
H33B C33 H33C 109.5
Si1 C34 H34A 109.5
Si1 C34 H34B 109.5
H34A C34 H34B 109.5
Si1 C34 H34C 109.5
H34A C34 H34C 109.5
H34B C34 H34C 109.5
C35 Si2 C29 111.43(12)
C35 Si2 C37 109.93(13)
C29 Si2 C37 115.05(12)
C35 Si2 C36 110.73(13)
C29 Si2 C36 102.14(12)
C37 Si2 C36 107.19(13)
Si2 C35 H35A 109.5
Si2 C35 H35B 109.5
H35A C35 H35B 109.5
Si2 C35 H35C 109.5
H35A C35 H35C 109.5
H35B C35 H35C 109.5
Si2 C36 H36A 109.5
Si2 C36 H36B 109.5
H36A C36 H36B 109.5
Si2 C36 H36C 109.5
H36A C36 H36C 109.5
H36B C36 H36C 109.5
Si2 C37 H37A 109.5
Si2 C37 H37B 109.5
H37A C37 H37B 109.5
Si2 C37 H37C 109.5
H37A C37 H37C 109.5
H37B C37 H37C 109.5
C38 N1 Fe1 178.4(2)
N1 C38 C39 177.8(3)
C38 C39 H39A 109.5
C38 C39 H39B 109.5
H39A C39 H39B 109.5
C38 C39 H39C 109.5
H39A C39 H39C 109.5
H39B C39 H39C 109.5

loop_
_geom_bond_atom_site_label_1
_geom_bond_atom_site_label_2
_geom_bond_distance
Fe1 N1 1.9063(19)
Fe1 C31 2.096(2)
Fe1 C30 2.100(2)
Fe1 C28 2.103(2)
Fe1 C27 2.135(2)
Fe1 C29 2.150(2)
Fe1 P1 2.2392(7)
Fe1 P2 2.2429(7)
P1 C9 1.820(3)
P1 C3 1.830(3)
P1 C1 1.847(2)
C1 C2 1.512(3)
C1 H1A 0.9900
C1 H1B 0.9900
C2 P2 1.844(2)
C2 H2A 0.9900
C2 H2B 0.9900
C3 C4 1.400(4)
C3 C8 1.400(3)
C4 C5 1.387(4)
C4 H4 0.9500
C5 C6 1.380(4)
C5 H5 0.9500
C6 C7 1.387(4)
C6 H6 0.9500
C7 C8 1.389(4)
C7 H7 0.9500
C8 H8 0.9500
C9 C14 1.396(4)
C9 C10 1.399(4)
C10 C11 1.393(4)
C10 H10 0.9500
C11 C12 1.395(5)
C11 H11 0.9500
C12 C13 1.376(5)
C12 H12 0.9500
C13 C14 1.402(4)
C13 H13 0.9500
C14 H14 0.9500
P2 C15 1.828(3)
P2 C21 1.836(2)
C15 C20 1.392(4)
C15 C16 1.399(3)
C16 C17 1.383(4)
C16 H16 0.9500
C17 C18 1.389(4)
C17 H17 0.9500
C18 C19 1.382(4)
C18 H18 0.9500
C19 C20 1.401(4)
C19 H19 0.9500
C20 H20 0.9500
C21 C22 1.390(3)
C21 C26 1.395(3)
C22 C23 1.394(4)
C22 H22 0.9500
C23 C24 1.389(4)
C23 H23 0.9500
C24 C25 1.383(4)
C24 H24 0.9500
C25 C26 1.386(4)
C25 H25 0.9500
C26 H26 0.9500
C27 C28 1.433(3)
C27 C31 1.452(3)
C27 Si1 1.861(3)
C28 C29 1.425(3)
C28 H28 0.9500
C29 C30 1.452(3)
C29 Si2 1.867(3)
C30 C31 1.409(4)
C30 H30 0.9500
C31 H31 0.9500
Si1 C33 1.863(3)
Si1 C34 1.879(3)
Si1 C32 1.882(3)
C32 H32A 0.9800
C32 H32B 0.9800
C32 H32C 0.9800
C33 H33A 0.9800
C33 H33B 0.9800
C33 H33C 0.9800
C34 H34A 0.9800
C34 H34B 0.9800
C34 H34C 0.9800
Si2 C35 1.863(3)
Si2 C37 1.869(3)
Si2 C36 1.870(3)
C35 H35A 0.9800
C35 H35B 0.9800
C35 H35C 0.9800
C36 H36A 0.9800
C36 H36B 0.9800
C36 H36C 0.9800
C37 H37A 0.9800
C37 H37B 0.9800
C37 H37C 0.9800
N1 C38 1.140(3)
C38 C39 1.452(3)
C39 H39A 0.9800
C39 H39B 0.9800
C39 H39C 0.9800

loop_
_geom_torsion_atom_site_label_1
_geom_torsion_atom_site_label_2
_geom_torsion_atom_site_label_3
_geom_torsion_atom_site_label_4
_geom_torsion
N1 Fe1 P1 C9 -31.43(11)
C31 Fe1 P1 C9 145.45(13)
C30 Fe1 P1 C9 117.69(12)
C28 Fe1 P1 C9 52.95(13)
C27 Fe1 P1 C9 106.6(3)
C29 Fe1 P1 C9 77.17(12)
P2 Fe1 P1 C9 -122.94(10)
N1 Fe1 P1 C3 -158.99(11)
C31 Fe1 P1 C3 17.89(13)
C30 Fe1 P1 C3 -9.87(12)
C28 Fe1 P1 C3 -74.61(13)
C27 Fe1 P1 C3 -21.0(3)
C29 Fe1 P1 C3 -50.39(12)
P2 Fe1 P1 C3 109.50(10)
N1 Fe1 P1 C1 82.39(10)
C31 Fe1 P1 C1 -100.72(12)
C30 Fe1 P1 C1 -128.49(11)
C28 Fe1 P1 C1 166.77(12)
C27 Fe1 P1 C1 -139.6(3)
C29 Fe1 P1 C1 -169.01(10)
P2 Fe1 P1 C1 -9.12(9)
C9 P1 C1 C2 159.39(17)
C3 P1 C1 C2 -94.61(18)
Fe1 P1 C1 C2 36.28(17)
P1 C1 C2 P2 -47.73(19)
C9 P1 C3 C4 11.6(2)
C1 P1 C3 C4 -93.3(2)
Fe1 P1 C3 C4 144.77(18)
C9 P1 C3 C8 -171.66(19)
C1 P1 C3 C8 83.4(2)
Fe1 P1 C3 C8 -38.5(2)
C8 C3 C4 C5 1.2(4)
P1 C3 C4 C5 177.90(19)
C3 C4 C5 C6 0.7(4)
C4 C5 C6 C7 -1.5(4)
C5 C6 C7 C8 0.5(4)
C6 C7 C8 C3 1.4(4)
C4 C3 C8 C7 -2.2(4)
P1 C3 C8 C7 -179.07(19)
C3 P1 C9 C14 -85.6(2)
C1 P1 C9 C14 19.7(2)
Fe1 P1 C9 C14 137.7(2)
C3 P1 C9 C10 94.6(2)
C1 P1 C9 C10 -160.2(2)
Fe1 P1 C9 C10 -42.2(2)
C14 C9 C10 C11 2.4(4)
P1 C9 C10 C11 -177.8(2)
C9 C10 C11 C12 -1.3(4)
C10 C11 C12 C13 -0.2(4)
C11 C12 C13 C14 0.7(5)
C10 C9 C14 C13 -1.9(4)
P1 C9 C14 C13 178.3(2)
C12 C13 C14 C9 0.4(4)
C1 C2 P2 C15 172.32(16)
C1 C2 P2 C21 -80.36(18)
C1 C2 P2 Fe1 40.11(17)
N1 Fe1 P2 C15 141.19(12)
C31 Fe1 P2 C15 -2.02(13)
C30 Fe1 P2 C15 -33.45(13)
C28 Fe1 P2 C15 53.19(15)
C27 Fe1 P2 C15 37.53(12)
C29 Fe1 P2 C15 -23.7(2)
P1 Fe1 P2 C15 -131.54(10)
N1 Fe1 P2 C21 13.85(11)
C31 Fe1 P2 C21 -129.36(11)
C30 Fe1 P2 C21 -160.78(11)
C28 Fe1 P2 C21 -74.15(13)
C27 Fe1 P2 C21 -89.81(11)
C29 Fe1 P2 C21 -151.0(2)
P1 Fe1 P2 C21 101.13(9)
N1 Fe1 P2 C2 -101.34(10)
C31 Fe1 P2 C2 115.45(11)
C30 Fe1 P2 C2 84.02(11)
C28 Fe1 P2 C2 170.66(13)
C27 Fe1 P2 C2 154.99(11)
C29 Fe1 P2 C2 93.8(2)
P1 Fe1 P2 C2 -14.07(9)
C21 P2 C15 C20 4.1(2)
C2 P2 C15 C20 112.0(2)
Fe1 P2 C15 C20 -126.81(19)
C21 P2 C15 C16 -172.17(19)
C2 P2 C15 C16 -64.3(2)
Fe1 P2 C15 C16 56.9(2)
C20 C15 C16 C17 1.2(4)
P2 C15 C16 C17 177.73(19)
C15 C16 C17 C18 -0.5(4)
C16 C17 C18 C19 0.0(4)
C17 C18 C19 C20 -0.3(4)
C16 C15 C20 C19 -1.5(4)
P2 C15 C20 C19 -177.74(19)
C18 C19 C20 C15 1.0(4)
C15 P2 C21 C22 -80.7(2)
C2 P2 C21 C22 174.6(2)
Fe1 P2 C21 C22 57.0(2)
C15 P2 C21 C26 104.1(2)
C2 P2 C21 C26 -0.5(2)
Fe1 P2 C21 C26 -118.1(2)
C26 C21 C22 C23 -0.5(4)
P2 C21 C22 C23 -175.9(2)
C21 C22 C23 C24 0.0(4)
C22 C23 C24 C25 1.1(4)
C23 C24 C25 C26 -1.8(4)
C24 C25 C26 C21 1.3(4)
C22 C21 C26 C25 -0.2(4)
P2 C21 C26 C25 175.0(2)
N1 Fe1 C27 C28 69.92(15)
C31 Fe1 C27 C28 -115.3(2)
C30 Fe1 C27 C28 -78.70(14)
C29 Fe1 C27 C28 -35.25(12)
P1 Fe1 C27 C28 -66.8(3)
P2 Fe1 C27 C28 164.45(12)
N1 Fe1 C27 C31 -174.74(14)
C30 Fe1 C27 C31 36.64(15)
C28 Fe1 C27 C31 115.3(2)
C29 Fe1 C27 C31 80.09(15)
P1 Fe1 C27 C31 48.5(3)
P2 Fe1 C27 C31 -80.21(14)
N1 Fe1 C27 Si1 -50.3(2)
C31 Fe1 C27 Si1 124.4(3)
C30 Fe1 C27 Si1 161.0(2)
C28 Fe1 C27 Si1 -120.3(3)
C29 Fe1 C27 Si1 -155.5(2)
P1 Fe1 C27 Si1 172.96(12)
P2 Fe1 C27 Si1 44.2(2)
C31 C27 C28 C29 0.7(2)
Si1 C27 C28 C29 -162.56(19)
Fe1 C27 C28 C29 60.68(16)
C31 C27 C28 Fe1 -60.00(15)
Si1 C27 C28 Fe1 136.75(19)
N1 Fe1 C28 C29 123.96(14)
C31 Fe1 C28 C29 -82.59(15)
C30 Fe1 C28 C29 -39.28(13)
C27 Fe1 C28 C29 -122.39(18)
P1 Fe1 C28 C29 39.72(16)
P2 Fe1 C28 C29 -146.77(12)
N1 Fe1 C28 C27 -113.65(14)
C31 Fe1 C28 C27 39.80(14)
C30 Fe1 C28 C27 83.11(15)
C29 Fe1 C28 C27 122.39(18)
P1 Fe1 C28 C27 162.11(11)
P2 Fe1 C28 C27 -24.38(18)
C27 C28 C29 C30 -1.0(2)
Fe1 C28 C29 C30 59.27(15)
C27 C28 C29 Si2 153.69(19)
Fe1 C28 C29 Si2 -146.05(19)
C27 C28 C29 Fe1 -60.26(16)
N1 Fe1 C29 C28 -61.08(15)
C31 Fe1 C29 C28 79.29(15)
C30 Fe1 C29 C28 116.2(2)
C27 Fe1 C29 C28 35.56(13)
P1 Fe1 C29 C28 -151.85(12)
P2 Fe1 C29 C28 102.9(2)
N1 Fe1 C29 C30 -177.28(14)
C31 Fe1 C29 C30 -36.91(15)
C28 Fe1 C29 C30 -116.2(2)
C27 Fe1 C29 C30 -80.64(15)
P1 Fe1 C29 C30 91.95(14)
P2 Fe1 C29 C30 -13.3(3)
N1 Fe1 C29 Si2 63.1(3)
C31 Fe1 C29 Si2 -156.6(3)
C30 Fe1 C29 Si2 -119.7(3)
C28 Fe1 C29 Si2 124.1(3)
C27 Fe1 C29 Si2 159.7(3)
P1 Fe1 C29 Si2 -27.7(3)
P2 Fe1 C29 Si2 -132.95(19)
C28 C29 C30 C31 0.9(3)
Si2 C29 C30 C31 -154.44(19)
Fe1 C29 C30 C31 60.46(18)
C28 C29 C30 Fe1 -59.56(15)
Si2 C29 C30 Fe1 145.11(19)
N1 Fe1 C30 C31 -114.4(2)
C28 Fe1 C30 C31 -80.77(16)
C27 Fe1 C30 C31 -37.45(15)
C29 Fe1 C30 C31 -119.3(2)
P1 Fe1 C30 C31 145.46(14)
P2 Fe1 C30 C31 55.32(16)
N1 Fe1 C30 C29 4.9(3)
C31 Fe1 C30 C29 119.3(2)
C28 Fe1 C30 C29 38.53(14)
C27 Fe1 C30 C29 81.84(16)
P1 Fe1 C30 C29 -95.25(14)
P2 Fe1 C30 C29 174.61(12)
C29 C30 C31 C27 -0.5(3)
Fe1 C30 C31 C27 60.97(17)
C29 C30 C31 Fe1 -61.49(17)
C28 C27 C31 C30 -0.1(3)
Si1 C27 C31 C30 162.46(19)
Fe1 C27 C31 C30 -60.45(18)
C28 C27 C31 Fe1 60.37(15)
Si1 C27 C31 Fe1 -137.1(2)
N1 Fe1 C31 C30 128.20(17)
C28 Fe1 C31 C30 80.51(16)
C27 Fe1 C31 C30 119.7(2)
C29 Fe1 C31 C30 37.54(15)
P1 Fe1 C31 C30 -46.64(18)
P2 Fe1 C31 C30 -134.25(14)
N1 Fe1 C31 C27 8.5(2)
C30 Fe1 C31 C27 -119.7(2)
C28 Fe1 C31 C27 -39.18(14)
C29 Fe1 C31 C27 -82.15(16)
P1 Fe1 C31 C27 -166.34(11)
P2 Fe1 C31 C27 106.05(14)
C28 C27 Si1 C33 -163.1(2)
C31 C27 Si1 C33 37.8(3)
Fe1 C27 Si1 C33 -64.2(2)
C28 C27 Si1 C34 -37.7(2)
C31 C27 Si1 C34 163.2(2)
Fe1 C27 Si1 C34 61.2(2)
C28 C27 Si1 C32 81.1(2)
C31 C27 Si1 C32 -78.0(2)
Fe1 C27 Si1 C32 179.97(19)
C28 C29 Si2 C35 166.4(2)
C30 C29 Si2 C35 -43.7(2)
Fe1 C29 Si2 C35 59.1(3)
C28 C29 Si2 C37 40.4(2)
C30 C29 Si2 C37 -169.7(2)
Fe1 C29 Si2 C37 -66.9(3)
C28 C29 Si2 C36 -75.4(2)
C30 C29 Si2 C36 74.6(2)
Fe1 C29 Si2 C36 177.3(2)
C31 Fe1 N1 C38 -119(7)
C30 Fe1 N1 C38 -47(7)
C28 Fe1 N1 C38 -77(7)
C27 Fe1 N1 C38 -113(7)
C29 Fe1 N1 C38 -43(7)
P1 Fe1 N1 C38 57(7)
P2 Fe1 N1 C38 142(7)
Fe1 N1 C38 C39 -96(10)
